data_4507157
loop_
_publ_author_name
'Tseng, Tien-Wen'
'Luo, Tzuoo-Tsair'
'Chen, She-Yu'
'Su, Chong-Cheng'
'Chi, Kai-Ming'
'Lu, Kuang-Lieh'

_publ_section_title
;
 Porous Metal--Organic Frameworks with Multiple Cages Based on Tetrazolate
 Ligands: Synthesis, Structures, Photoluminescence, and Gas Adsorption
 Properties
;
_journal_issue 2
_journal_name_full 'Crystal Growth &amp; Design'
_journal_page_first 510
_journal_paper_doi 10.1021/cg3009249
_journal_volume 13
_journal_year 2013
_chemical_formula_sum 'C3 H6 Mn N4 O4'
_chemical_formula_weight 217.06
_chemical_name_systematic
;
 ?
;
_space_group_IT_number 29
_symmetry_cell_setting orthorhombic
_symmetry_space_group_name_Hall 'P 2c -2ac'
_symmetry_space_group_name_H-M 'P c a 21'
_atom_sites_solution_hydrogens geom
_atom_sites_solution_primary direct
_atom_sites_solution_secondary difmap
_audit_creation_method SHELXL-97
_cell_angle_alpha 90.00
_cell_angle_beta 90.00
_cell_angle_gamma 90.00
_cell_formula_units_Z 4
_cell_length_a 9.7285(3)
_cell_length_b 8.443
_cell_length_c 8.4433(2)
_cell_measurement_temperature 293(2)
_cell_volume 693.51(3)
_computing_cell_refinement 'Bruker SAINT'
_computing_data_collection 'Bruker SMART'
_computing_data_reduction 'Bruker SAINT'
_computing_molecular_graphics 'Bruker SHELXTL'
_computing_publication_material 'Bruker SHELXTL'
_computing_structure_refinement 'SHELXL-97 (Sheldrick, 1997)'
_computing_structure_solution 'SHELXS-97 (Sheldrick, 1990)'
_diffrn_ambient_temperature 293(2)
_diffrn_measured_fraction_theta_full 0.989
_diffrn_measured_fraction_theta_max 0.989
_diffrn_radiation_monochromator graphite
_diffrn_radiation_source 'fine-focus sealed tube'
_diffrn_radiation_type MoK\a
_diffrn_radiation_wavelength 0.71073
_diffrn_reflns_av_R_equivalents 0.0460
_diffrn_reflns_av_sigmaI/netI 0.0322
_diffrn_reflns_limit_h_max 12
_diffrn_reflns_limit_h_min -12
_diffrn_reflns_limit_k_max 10
_diffrn_reflns_limit_k_min -10
_diffrn_reflns_limit_l_max 10
_diffrn_reflns_limit_l_min -5
_diffrn_reflns_number 6597
_diffrn_reflns_theta_full 27.46
_diffrn_reflns_theta_max 27.46
_diffrn_reflns_theta_min 2.41
_exptl_absorpt_coefficient_mu 1.884
_exptl_absorpt_correction_type none
_exptl_crystal_colour colorless
_exptl_crystal_density_diffrn 2.079
_exptl_crystal_density_method 'not measured'
_exptl_crystal_description prism
_exptl_crystal_F_000 436
_exptl_crystal_size_max 0.20
_exptl_crystal_size_mid 0.18
_exptl_crystal_size_min 0.18
_refine_diff_density_max 0.229
_refine_diff_density_min -0.409
_refine_diff_density_rms 0.066
_refine_ls_abs_structure_details 'Flack H D (1983), Acta Cryst. A39, 876-881'
_refine_ls_abs_structure_Flack 0.03(2)
_refine_ls_extinction_method none
_refine_ls_goodness_of_fit_ref 0.965
_refine_ls_hydrogen_treatment mixed
_refine_ls_matrix_type full
_refine_ls_number_parameters 119
_refine_ls_number_reflns 1233
_refine_ls_number_restraints 1
_refine_ls_restrained_S_all 0.965
_refine_ls_R_factor_all 0.0254
_refine_ls_R_factor_gt 0.0220
_refine_ls_shift/su_max 0.000
_refine_ls_shift/su_mean 0.000
_refine_ls_structure_factor_coef Fsqd
_refine_ls_weighting_details 'calc w=1/[\s^2^(Fo^2^)+(0.0260P)^2^+0.0000P] where P=(Fo^2^+2Fc^2^)/3'
_refine_ls_weighting_scheme calc
_refine_ls_wR_factor_gt 0.0467
_refine_ls_wR_factor_ref 0.0471
_reflns_number_gt 1037
_reflns_number_total 1233
_reflns_threshold_expression >2sigma(I)
_cod_data_source_file cg3009249_si_002.cif
_cod_data_source_block i8167b
_cod_depositor_comments
;
The following automatic conversions were performed:

'_symmetry_cell_setting' value 'Orthorhombic' changed to
'orthorhombic' according to
/home/saulius/struct/CIF-dictionaries/cif_core.dic dictionary named
'cif_core.dic' version 2.4.2 from 2011-04-26.

Automatic conversion script
Id: cif_fix_values 1891 2012-01-12 08:04:46Z andrius 
;
_cod_original_cell_volume 693.54(3)
_cod_original_sg_symbol_H-M Pca2(1)
_cod_database_code 4507157

loop_
_symmetry_equiv_pos_as_xyz
'x, y, z'
'-x, -y, z+1/2'
'-x+1/2, y, z+1/2'
'x+1/2, -y, z'

loop_
_atom_site_label
_atom_site_type_symbol
_atom_site_fract_x
_atom_site_fract_y
_atom_site_fract_z
_atom_site_U_iso_or_equiv
_atom_site_adp_type
_atom_site_occupancy
_atom_site_symmetry_multiplicity
_atom_site_calc_flag
_atom_site_refinement_flags
Mn1 Mn 0.43587(3) 0.74693(3) 0.78572(10) 0.01551(10) Uani 1 1 d .
O1 O 0.56464(14) 0.53501(16) 0.8050(3) 0.0209(4) Uani 1 1 d .
O2 O 0.24824(13) 0.61458(16) 0.7867(4) 0.0319(4) Uani 1 1 d .
O3 O 0.4237(3) 0.7720(3) 1.0391(4) 0.0293(7) Uani 1 1 d .
H3 H 0.4926 0.8177 1.0715 0.044 Uiso 1 1 calc R
O4 O 0.4437(3) 0.7469(2) 0.5225(4) 0.0327(10) Uani 1 1 d .
H4 H 0.4089 0.8287 0.4888 0.049 Uiso 1 1 calc R
N1 N 0.64120(15) 0.86453(18) 0.7796(3) 0.0181(4) Uani 1 1 d .
N2 N 0.68256(18) 1.0111(2) 0.8181(3) 0.0183(6) Uani 1 1 d .
N3 N 0.35388(18) 1.1057(2) 0.7000(3) 0.0205(5) Uani 1 1 d .
N4 N 0.30960(17) 0.9716(2) 0.7684(3) 0.0204(5) Uani 1 1 d .
C1 C 0.7482(2) 0.7963(3) 0.7087(3) 0.0159(5) Uani 1 1 d .
C2 C 0.7506(2) 0.6306(3) 0.6460(4) 0.0216(5) Uani 1 1 d .
H2A H 0.8455 0.5997 0.6286 0.026 Uiso 1 1 calc R
H2B H 0.7044 0.6288 0.5443 0.026 Uiso 1 1 calc R
C3 C 0.6838(2) 0.5103(2) 0.7531(4) 0.0186(8) Uani 1 1 d .
H6 H 0.418(3) 0.661(4) 0.469(4) 0.058(12) Uiso 1 1 d .
H5 H 0.355(4) 0.767(4) 1.074(5) 0.065(14) Uiso 1 1 d .

loop_
_atom_site_aniso_label
_atom_site_aniso_U_11
_atom_site_aniso_U_22
_atom_site_aniso_U_33
_atom_site_aniso_U_23
_atom_site_aniso_U_13
_atom_site_aniso_U_12
Mn1 0.01107(15) 0.01317(16) 0.02229(16) -0.00033(15) -0.0013(2) -0.00010(12)
O1 0.0154(8) 0.0153(7) 0.0319(11) 0.0021(8) 0.0047(9) 0.0025(6)
O2 0.0180(7) 0.0191(8) 0.0587(12) -0.0108(12) 0.0020(14) -0.0068(7)
O3 0.0197(14) 0.0471(17) 0.0211(14) -0.0024(11) 0.0033(9) -0.0058(10)
O4 0.049(2) 0.0230(14) 0.0258(16) -0.0002(8) -0.0090(9) 0.0010(10)
N1 0.0157(9) 0.0142(9) 0.0245(10) -0.0036(11) 0.0016(12) -0.0012(7)
N2 0.0172(10) 0.0145(10) 0.0234(19) -0.0018(8) 0.0011(8) -0.0042(7)
N3 0.0170(10) 0.0181(10) 0.0264(13) 0.0011(9) 0.0046(8) 0.0023(8)
N4 0.0190(9) 0.0150(9) 0.0272(14) -0.0003(10) 0.0013(10) 0.0011(8)
C1 0.0159(11) 0.0139(11) 0.0180(12) 0.0027(10) 0.0016(10) -0.0014(9)
C2 0.0216(12) 0.0183(13) 0.0251(12) -0.0040(10) 0.0091(11) 0.0013(11)
C3 0.0159(12) 0.0136(12) 0.026(2) -0.0059(10) -0.0030(9) -0.0018(9)

loop_
_atom_type_symbol
_atom_type_description
_atom_type_scat_dispersion_real
_atom_type_scat_dispersion_imag
_atom_type_scat_source
C C 0.0033 0.0016 'International Tables Vol C Tables 4.2.6.8 and 6.1.1.4'
H H 0.0000 0.0000 'International Tables Vol C Tables 4.2.6.8 and 6.1.1.4'
N N 0.0061 0.0033 'International Tables Vol C Tables 4.2.6.8 and 6.1.1.4'
O O 0.0106 0.0060 'International Tables Vol C Tables 4.2.6.8 and 6.1.1.4'
Mn Mn 0.3368 0.7283 'International Tables Vol C Tables 4.2.6.8 and 6.1.1.4'

loop_
_geom_angle_atom_site_label_1
_geom_angle_atom_site_label_2
_geom_angle_atom_site_label_3
_geom_angle
_geom_angle_site_symmetry_1
_geom_angle_site_symmetry_3
O2 Mn1 O3 90.04(11) . .
O2 Mn1 O1 93.50(5) . .
O3 Mn1 O1 92.17(11) . .
O2 Mn1 O4 91.90(11) . .
O3 Mn1 O4 174.22(9) . .
O1 Mn1 O4 93.14(9) . .
O2 Mn1 N1 174.84(6) . .
O3 Mn1 N1 91.61(10) . .
O1 Mn1 N1 81.56(5) . .
O4 Mn1 N1 86.93(10) . .
O2 Mn1 N4 88.56(6) . .
O3 Mn1 N4 87.25(11) . .
O1 Mn1 N4 177.86(7) . .
O4 Mn1 N4 87.36(9) . .
N1 Mn1 N4 96.40(6) . .
C3 O1 Mn1 129.57(14) . .
C3 O2 Mn1 149.43(15) 4_465 .
C1 N1 N2 105.87(16) . .
C1 N1 Mn1 121.17(14) . .
N2 N1 Mn1 132.34(13) . .
N4 N2 N1 107.90(17) 4_575 .
C1 N3 N4 104.72(17) 4_475 .
N2 N4 N3 110.23(16) 4_475 .
N2 N4 Mn1 125.65(14) 4_475 .
N3 N4 Mn1 124.08(14) . .
N3 C1 N1 111.26(18) 4_575 .
N3 C1 C2 123.6(2) 4_575 .
N1 C1 C2 125.17(19) . .
C1 C2 C3 114.3(2) . .
O1 C3 O2 121.3(2) . 4_565
O1 C3 C2 119.7(2) . .
O2 C3 C2 119.0(2) 4_565 .

loop_
_geom_bond_atom_site_label_1
_geom_bond_atom_site_label_2
_geom_bond_distance
_geom_bond_site_symmetry_2
Mn1 O2 2.1403(13) .
Mn1 O3 2.153(3) .
Mn1 O1 2.1903(14) .
Mn1 O4 2.224(4) .
Mn1 N1 2.2313(15) .
Mn1 N4 2.2647(17) .
O1 C3 1.256(2) .
O2 C3 1.260(2) 4_465
N1 C1 1.332(3) .
N1 N2 1.341(2) .
N2 N4 1.313(2) 4_575
N3 C1 1.322(3) 4_475
N3 N4 1.342(2) .
N4 N2 1.313(2) 4_475
C1 N3 1.322(3) 4_575
C1 C2 1.496(3) .
C2 C3 1.507(4) .
C3 O2 1.260(2) 4_565
